data_4324059
loop_
_publ_author_name
'V. Sreenivasa Reddy'
'Douglas E. Berning'
'Kattesh Katti'
'Charles L. Barnes'
'Wynn A. Volkert'
'A.R. Kettring'

_publ_contact_author
;
Kattesh V. Katti
Center for Radiological Research and MURR
University of Missouri
Columbia, MO 65211
;
_publ_section_title
;
 Chemistry in Environmentally Benign Media. 3.1 Synthesis and
 Characterization of Rhenium(V) Complexes Derived from Novel Water-Soluble
 (Hydroxymethyl)phosphines. Crystal Structures of
 [Re(O)2{(HOH2C)2PC6H4P(CH2OH)2}2]I and
 [Re(O)2{(HOH2C)2PCH2CH2P(CH2OH)2}2]Cl
;
_journal_name_full 'Inorganic Chemistry'
_journal_page_first 1753
_journal_page_last 1757
_journal_paper_doi 10.1021/ic9510167
_journal_volume 35
_journal_year 1996
_chemical_formula_moiety 'C20 H32 O10 P4 Re I '
_chemical_formula_sum 'C20 H32 I O10 P4 Re'
_chemical_formula_weight 869.47
_chemical_name_systematic ?
_space_group_IT_number 15
_symmetry_cell_setting monoclinic
_symmetry_space_group_name_Hall '-C 2yc'
_symmetry_space_group_name_H-M 'C 1 2/c 1'
_cell_angle_alpha 90.0
_cell_angle_beta 105.929(9)
_cell_angle_gamma 90.0
_cell_formula_units_Z 4
_cell_length_a 23.906(5)
_cell_length_b 7.0493(6)
_cell_length_c 17.024(4)
_cell_measurement_reflns_used 25
_cell_measurement_temperature 293
_cell_measurement_theta_max 15.00
_cell_measurement_theta_min 10.00
_cell_volume 2758.7(9)
_computing_data_reduction 'NRCVAX DATRD2'
_computing_molecular_graphics NRCVAX
_computing_publication_material 'NRCVAX TABLES'
_computing_structure_refinement 'NRCVAX LSTSQ'
_computing_structure_solution 'NRCVAX SOLVER'
_diffrn_ambient_temperature 293
_diffrn_measurement_device 'Nonius CAD-4    '
_diffrn_measurement_method 'Theta/2theta scan b/P/b '
_diffrn_radiation_monochromator graphite
_diffrn_radiation_source 'xray tube'
_diffrn_radiation_type 'Molybdenum K\a'
_diffrn_radiation_wavelength 0.70930
_diffrn_reflns_av_R_equivalents 0.021
_diffrn_reflns_limit_h_max 27
_diffrn_reflns_limit_h_min -28
_diffrn_reflns_limit_k_max 8
_diffrn_reflns_limit_k_min 0
_diffrn_reflns_limit_l_max 20
_diffrn_reflns_limit_l_min 0
_diffrn_reflns_number 2554
_diffrn_reflns_theta_max 24.91
_diffrn_reflns_theta_min 0.00
_diffrn_standards_decay_% 0.0
_diffrn_standards_interval_time 60
_diffrn_standards_number 3
_exptl_absorpt_coefficient_mu 4.74
_exptl_absorpt_correction_T_max 0.9939
_exptl_absorpt_correction_T_min 0.6349
_exptl_absorpt_correction_type empirical
_exptl_crystal_density_diffrn 2.093
_exptl_crystal_F_000 1674.18
_exptl_crystal_size_max 0.15
_exptl_crystal_size_mid 0.35
_exptl_crystal_size_min 0.40
_refine_diff_density_max 0.35
_refine_diff_density_min -1.04
_refine_ls_goodness_of_fit_obs 1.21
_refine_ls_matrix_type full
_refine_ls_number_parameters 174
_refine_ls_number_reflns 2280
_refine_ls_R_factor_all 0.019
_refine_ls_R_factor_obs 0.019
_refine_ls_shift/esd_max 0.011
_refine_ls_structure_factor_coef F
_refine_ls_weighting_details 'w = 1/(\s^2^(F)+0.0003F^2^)'
_refine_ls_weighting_scheme calc
_refine_ls_wR_factor_all 0.027
_refine_ls_wR_factor_obs 0.027
_reflns_number_observed 2280
_reflns_number_total 2421
_reflns_observed_criterion 'Inet > 2.0\s(Inet)'
_cod_data_source_file ic9510167_1.cif
_cod_data_source_block C20H32O10P4ReI
_cod_depositor_comments
;
The following automatic conversions were performed:

'_refine_ls_weighting_scheme' value '1/(\s^2^(F)+0.0003F^2^)' was
changed to 'calc'. New tag '_refine_ls_weighting_details' was
created. The value of the new tag was set to 'w =
1/(\s^2^(F)+0.0003F^2^)'.

Automatic conversion script
Id: cif_fix_values 3143 2015-03-26 13:38:13Z robertas 
;
_cod_original_sg_symbol_H-M 'C 2/c'
_cod_original_formula_sum 'C20 H32 O10 P4 Re I '
_cod_database_code 4324059

loop_
_symmetry_equiv_pos_as_xyz
x,y,z
-x,-y,-z
1/2+x,1/2+y,z
1/2-x,1/2-y,-z
-x,y,1/2-z
x,-y,1/2+z
1/2-x,1/2+y,1/2-z
1/2+x,1/2-y,1/2+z

loop_
_atom_site_aniso_label
_atom_site_aniso_U_11
_atom_site_aniso_U_22
_atom_site_aniso_U_33
_atom_site_aniso_U_12
_atom_site_aniso_U_13
_atom_site_aniso_U_23
_atom_site_aniso_type_symbol
Re 0.02004(12) 0.01651(12) 0.01297(12) -0.00175(10) 0.00707(15) 0.00064(9) Re
P1 0.0232(4) 0.0222(3) 0.0165(4) -0.0009(7) 0.0043(6) -0.0041(7) P
P2 0.0242(4) 0.0218(3) 0.0166(4) -0.0006(6) 0.0118(6) -0.0013(5) P
O1 0.0442(15) 0.0609(19) 0.0252(12) 0.031(3) -0.0052(21) 0.0082(24) O
O2 0.148(3) 0.0299(16) 0.0555(19) -0.009(4) 0.037(4) 0.005(3) O
O3 0.0429(14) 0.0501(16) 0.0195(12) -0.0019(23) -0.0004(21) 0.0153(21) O
O4 0.0516(16) 0.0245(10) 0.0271(13) -0.0212(24) 0.0122(23) 0.0072(21) O
O5 0.0317(11) 0.0228(10) 0.0244(11) -0.0026(17) 0.0119(17) 0.0099(17) O
C1 0.0351(17) 0.0335(17) 0.0232(16) 0.008(3) 0.008(3) 0.013(3) C
C2 0.0347(16) 0.0261(16) 0.0349(18) -0.006(3) 0.013(3) -0.018(3) C
C3 0.0377(21) 0.0353(19) 0.0216(18) 0.001(3) 0.018(3) 0.0104(24) C
C4 0.0343(16) 0.0232(15) 0.0345(17) 0.001(3) 0.019(3) -0.004(3) C
C5 0.0250(17) 0.0272(16) 0.0242(18) 0.0000(23) 0.010(3) 0.0009(24) C
C6 0.0267(16) 0.0368(19) 0.0318(17) -0.004(3) 0.008(3) -0.001(3) C
C7 0.0256(17) 0.0400(17) 0.0503(23) -0.008(3) 0.015(3) 0.004(4) C
C8 0.0284(20) 0.047(3) 0.046(3) 0.006(3) 0.029(4) 0.011(3) C
C9 0.0304(17) 0.0369(17) 0.0338(19) 0.005(3) 0.022(3) 0.003(3) C
C10 0.0262(16) 0.0230(13) 0.0238(16) -0.001(3) 0.014(3) 0.003(3) C
I 0.03291(19) 0.04326(20) 0.05153(23) 0.00000 0.0189(3) 0.00000 I

loop_
_atom_site_label
_atom_site_fract_x
_atom_site_fract_y
_atom_site_fract_z
_atom_site_U_iso_or_equiv
_atom_site_thermal_displace_type
_atom_site_calc_flag
_atom_site_refinement_flags
_atom_site_type_symbol
Re 0.75000 0.25000 0.00000 0.01670(12) Uij ? S Re
P1 0.84158(3) 0.29557(12) 0.10771(5) 0.0213(4) Uij ? . P
P2 0.68057(3) 0.36459(10) 0.07213(4) 0.0208(4) Uij ? . P
O1 0.89997(11) 0.1539(4) 0.25653(14) 0.0458(14) Uij ? . O
O2 0.86102(18) 0.6703(4) 0.11214(19) 0.080(3) Uij ? . O
O3 0.74116(11) 0.3523(4) 0.22577(15) 0.0392(14) Uij ? . O
O4 0.72382(12) 0.7154(4) 0.11879(16) 0.0353(14) Uij ? . O
O5 0.74284(8) 0.0189(3) 0.03817(12) 0.0267(10) Uij ? . O
C1 0.85174(13) 0.1151(5) 0.18887(19) 0.0314(16) Uij ? . C
C2 0.85377(13) 0.5229(5) 0.16262(20) 0.0325(16) Uij ? . C
C3 0.69001(18) 0.2708(5) 0.17547(24) 0.0314(19) Uij ? . C
C4 0.67086(14) 0.6228(4) 0.07953(20) 0.0307(16) Uij ? . C
C5 0.90283(15) 0.2731(4) 0.06434(22) 0.0258(16) Uij ? . C
C6 0.95919(13) 0.3198(5) 0.10913(20) 0.0325(17) Uij ? . C
C7 1.00481(15) 0.3028(6) 0.0736(3) 0.0392(20) Uij ? . C
C8 0.50514(20) 0.2590(5) 0.0059(3) 0.0399(22) Uij ? . C
C9 0.56079(15) 0.3084(5) 0.05078(21) 0.0333(18) Uij ? . C
C10 0.60722(13) 0.2921(5) 0.01661(19) 0.0243(15) Uij ? . C
I 0.00000 0.80200(6) 0.25000 0.04299(21) Uij ? S I
HO1 0.9269(16) 0.073(6) 0.2540(24) 0.0535 Uiso ? . H
HO2 0.820 0.729 0.075 0.0877 Uiso ? . H
HO3 0.7495(22) 0.302(7) 0.261(3) 0.0475 Uiso ? . H
HO4 0.7295(18) 0.797(6) 0.093(3) 0.0444 Uiso ? . H
H1A 0.858 -0.021 0.163 0.0406 Uiso ? . H
H1B 0.813 0.112 0.210 0.0406 Uiso ? . H
H2A 0.893 0.512 0.212 0.0419 Uiso ? . H
H2B 0.817 0.550 0.187 0.0419 Uiso ? . H
H3A 0.694 0.118 0.175 0.0416 Uiso ? . H
H3B 0.653 0.308 0.197 0.0416 Uiso ? . H
H4A 0.640 0.650 0.114 0.0407 Uiso ? . H
H4B 0.655 0.680 0.019 0.0407 Uiso ? . H
H6 0.967 0.368 0.171 0.0418 Uiso ? . H
H7 1.048 0.341 0.108 0.0486 Uiso ? . H
H8 0.469 0.270 0.033 0.0507 Uiso ? . H
H9 0.568 0.360 0.113 0.0437 Uiso ? . H

loop_
_atom_type_symbol
_atom_type_description
_atom_type_scat_dispersion_real
_atom_type_scat_dispersion_imag
_atom_type_scat_source
C ? 0.002 0.002 'International Tables Vol. IV Table 2.2B'
H ? 0.000 0.000 'International Tables Vol. IV Table 2.2B'
O ? 0.008 0.006 'International Tables Vol. IV Table 2.2B'
P ? 0.090 0.095 'International Tables Vol. IV Table 2.2B'
Re ? -1.598 7.232 'International Tables Vol. IV Table 2.2B'
I ? -0.726 1.812 'International Tables Vol. IV Table 2.2B'

loop_
_geom_angle_atom_site_label_1
_geom_angle_atom_site_label_2
_geom_angle_atom_site_label_3
_geom_angle
_geom_angle_site_symmetry_1
_geom_angle_site_symmetry_2
_geom_angle_site_symmetry_3
_geom_angle_publ_flag
P1 Re P1a 179.9 ? ? ? ?
P1 Re P2 99.77(3) ? ? ? ?
P1 Re P2a 80.23(3) ? ? ? ?
P1 Re O5 90.14(7) ? ? ? ?
P1 Re O5a 89.86(7) ? ? ? ?
P1a Re P2 80.23(3) ? ? ? ?
P1a Re P2a 99.77(3) ? ? ? ?
P1a Re O5 89.86(7) ? ? ? ?
P1a Re O5a 90.14(7) ? ? ? ?
P2 Re P2a 180.0 ? ? ? ?
P2 Re O5 88.43(7) ? ? ? ?
P2 Re O5a 91.57(7) ? ? ? ?
P2a Re O5 91.57(7) ? ? ? ?
P2a Re O5a 88.43(7) ? ? ? ?
O5 Re O5a 179.9 ? ? ? ?
Re P1 C1 112.05(11) ? ? ? ?
Re P1 C2 118.51(11) ? ? ? ?
Re P1 C5 109.69(12) ? ? ? ?
C1 P1 C2 104.50(15) ? ? ? ?
C1 P1 C5 106.79(15) ? ? ? ?
C2 P1 C5 104.45(15) ? ? ? ?
Re P2 C3 116.03(13) ? ? ? ?
Re P2 C4 118.28(11) ? ? ? ?
Re P2 C10 109.55(11) ? ? ? ?
C3 P2 C4 105.95(15) ? ? ? ?
C3 P2 C10 104.12(16) ? ? ? ?
C4 P2 C10 101.01(15) ? ? ? ?
C1 O1 Ho1 106(3) ? ? ? ?
C2 O2 Ho2 113.5(3) ? ? ? ?
C3 O3 Ho3 108(4) ? ? ? ?
C4 O4 Ho4 110(3) ? ? ? ?
P1 C1 O1 112.76(23) ? ? ? ?
P1 C1 H1a 108.66(22) ? ? ? ?
P1 C1 H1b 108.42(21) ? ? ? ?
O1 C1 H1a 109.4(3) ? ? ? ?
O1 C1 H1b 108.1(3) ? ? ? ?
H1a C1 H1b 109.5(3) ? ? ? ?
P1 C2 O2 111.52(23) ? ? ? ?
P1 C2 H2a 108.67(23) ? ? ? ?
P1 C2 H2b 108.70(22) ? ? ? ?
O2 C2 H2a 107.7(3) ? ? ? ?
O2 C2 H2b 110.7(3) ? ? ? ?
H2a C2 H2b 109.5(3) ? ? ? ?
P2 C3 O3 107.09(23) ? ? ? ?
P2 C3 H3a 109.8(3) ? ? ? ?
P2 C3 H3b 110.3(3) ? ? ? ?
O3 C3 H3a 109.8(3) ? ? ? ?
O3 C3 H3b 110.3(3) ? ? ? ?
H3a C3 H3b 109.5(3) ? ? ? ?
P2 C4 O4 111.94(22) ? ? ? ?
P2 C4 H4a 109.18(22) ? ? ? ?
P2 C4 H4b 108.66(22) ? ? ? ?
O4 C4 H4a 108.9(3) ? ? ? ?
O4 C4 H4b 108.6(3) ? ? ? ?
H4a C4 H4b 109.5(3) ? ? ? ?
P1 C5 C6 121.5(3) ? ? ? ?
P1 C5 C10a 119.0(3) ? ? ? ?
C6 C5 C10a 119.5(3) ? ? ? ?
C5 C6 C7 119.8(3) ? ? ? ?
C5 C6 H6 119.7(3) ? ? ? ?
C7 C6 H6 120.4(3) ? ? ? ?
C6 C7 C8a 120.7(3) ? ? ? ?
C6 C7 H7 119.6(4) ? ? ? ?
C8a C7 H7 119.7(4) ? ? ? ?
C7a C8 C9 120.1(4) ? ? ? ?
C7a C8 H8 120.0(4) ? ? ? ?
C9 C8 H8 119.9(5) ? ? ? ?
C8 C9 C10 120.3(4) ? ? ? ?
C8 C9 H9 120.0(3) ? ? ? ?
C10 C9 H9 119.7(3) ? ? ? ?
P2 C10 C5a 118.70(24) ? ? ? ?
P2 C10 C9 121.6(3) ? ? ? ?
C5a C10 C9 119.6(3) ? ? ? ?

loop_
_geom_bond_atom_site_label_1
_geom_bond_atom_site_label_2
_geom_bond_distance
_geom_bond_site_symmetry_1
_geom_bond_site_symmetry_2
_geom_bond_publ_flag
Re P1 2.4608(9) ? ? ?
Re P1a 2.4608(9) ? ? ?
Re P2 2.4564(8) ? ? ?
Re P2a 2.4564(8) ? ? ?
Re O5 1.7792(20) ? ? ?
Re O5a 1.7792(20) ? ? ?
P1 C1 1.844(3) ? ? ?
P1 C2 1.837(3) ? ? ?
P1 C5 1.819(4) ? ? ?
P2 C3 1.834(4) ? ? ?
P2 C4 1.844(3) ? ? ?
P2 C10 1.822(3) ? ? ?
O1 C1 1.415(4) ? ? ?
O1 Ho1 0.87(4) ? ? ?
O2 C2 1.389(5) ? ? ?
O2 Ho2 1.080(4) ? ? ?
O3 C3 1.408(5) ? ? ?
O3 Ho3 0.67(5) ? ? ?
O4 C4 1.418(4) ? ? ?
O4 Ho4 0.76(4) ? ? ?
C1 H1a 1.080(3) ? ? ?
C1 H1b 1.080(3) ? ? ?
C2 H2a 1.080(3) ? ? ?
C2 H2b 1.080(3) ? ? ?
C3 H3a 1.080(3) ? ? ?
C3 H3b 1.080(4) ? ? ?
C4 H4a 1.080(3) ? ? ?
C4 H4b 1.080(3) ? ? ?
C5 C6 1.393(5) ? ? ?
C5 C10a 1.409(5) ? ? ?
C6 C7 1.390(5) ? ? ?
C6 H6 1.080(3) ? ? ?
C7 C8a 1.379(7) ? ? ?
C7 H7 1.080(4) ? ? ?
C8 C7a 1.379(7) ? ? ?
C8 C9 1.385(6) ? ? ?
C8 H8 1.080(5) ? ? ?
C9 C10 1.392(5) ? ? ?
C9 H9 1.080(3) ? ? ?
C10 C5a 1.409(5) ? ? ?

loop_
_geom_contact_atom_site_label_1
_geom_contact_atom_site_label_2
_geom_contact_distance
_geom_contact_site_symmetry_1
_geom_contact_site_symmetry_2
_geom_contact_publ_flag
? ? ? ? ? ?

loop_
_geom_torsion_atom_site_label_1
_geom_torsion_atom_site_label_2
_geom_torsion_atom_site_label_3
_geom_torsion_atom_site_label_4
_geom_torsion
_geom_torsion_site_symmetry_1
_geom_torsion_site_symmetry_2
_geom_torsion_site_symmetry_3
_geom_torsion_site_symmetry_4
_geom_torsion_publ_flag
? ? ? ? ? ? ? ? ? ?
